data_4134239
loop_
_publ_author_name
'Deng, Tianning'
'Mazumdar, Wrickban'
'Ford, Russell'
'Jana, Navendu'
'Izar, Ragda'
'Wink, Donald J.'
'Driver, Tom G.'

_publ_section_title
;
 Oxidation of Non-Activated Anilines to Generate N-Aryl Nitrenoids.
;
_journal_name_full 'Journal of the American Chemical Society'
_journal_paper_doi 10.1021/jacs.9b13599
_journal_year 2020
_chemical_formula_sum 'C24 H23 F3 N O2'
_chemical_formula_weight 414.43
_space_group_crystal_system monoclinic
_space_group_IT_number 14
_space_group_name_Hall '-P 2ybc'
_space_group_name_H-M_alt 'P 1 21/c 1'
_atom_sites_solution_hydrogens geom
_audit_creation_method SHELXL-2014/7
_cell_angle_alpha 90
_cell_angle_beta 96.000(3)
_cell_angle_gamma 90
_cell_formula_units_Z 4
_cell_length_a 10.0206(14)
_cell_length_b 13.4853(18)
_cell_length_c 12.9729(18)
_cell_measurement_temperature 296(2)
_cell_volume 1743.4(4)
_computing_structure_refinement 'SHELXL-2014/7 (Sheldrick, 2014)'
_diffrn_ambient_temperature 296(2)
_diffrn_measured_fraction_theta_full 0.979
_diffrn_measured_fraction_theta_max 0.979
_diffrn_radiation_type MoK\a
_diffrn_radiation_wavelength 0.71073
_diffrn_reflns_av_R_equivalents 0.1577
_diffrn_reflns_av_unetI/netI 0.1041
_diffrn_reflns_Laue_measured_fraction_full 0.979
_diffrn_reflns_Laue_measured_fraction_max 0.979
_diffrn_reflns_limit_h_max 10
_diffrn_reflns_limit_h_min -11
_diffrn_reflns_limit_k_max 15
_diffrn_reflns_limit_k_min -15
_diffrn_reflns_limit_l_max 14
_diffrn_reflns_limit_l_min -14
_diffrn_reflns_number 36796
_diffrn_reflns_point_group_measured_fraction_full 0.979
_diffrn_reflns_point_group_measured_fraction_max 0.979
_diffrn_reflns_theta_full 23.773
_diffrn_reflns_theta_max 23.773
_diffrn_reflns_theta_min 2.044
_exptl_absorpt_coefficient_mu 0.121
_exptl_crystal_density_diffrn 1.579
_exptl_crystal_F_000 868
_exptl_crystal_size_max 0.200
_exptl_crystal_size_mid 0.200
_exptl_crystal_size_min 0.200
_refine_diff_density_max 0.483
_refine_diff_density_min -0.200
_refine_diff_density_rms 0.058
_refine_ls_extinction_method none
_refine_ls_goodness_of_fit_ref 1.262
_refine_ls_hydrogen_treatment constr
_refine_ls_matrix_type full
_refine_ls_number_parameters 263
_refine_ls_number_reflns 2613
_refine_ls_number_restraints 0
_refine_ls_restrained_S_all 1.262
_refine_ls_R_factor_all 0.2101
_refine_ls_R_factor_gt 0.1026
_refine_ls_shift/su_max 0.001
_refine_ls_shift/su_mean 0.000
_refine_ls_structure_factor_coef Fsqd
_refine_ls_weighting_details 'w=1/[\s^2^(Fo^2^)+(0.1000P)^2^+0.7277P] where P=(Fo^2^+2Fc^2^)/3'
_refine_ls_weighting_scheme calc
_refine_ls_wR_factor_gt 0.2154
_refine_ls_wR_factor_ref 0.2533
_reflns_Friedel_coverage 0.000
_reflns_number_gt 1377
_reflns_number_total 2613
_reflns_threshold_expression 'I > 2\s(I)'
_cod_data_source_file ja9b13599_si_002.cif
_cod_data_source_block cdwtd18_3_0m_a
_cod_original_sg_symbol_H-M 'P 21/c'
_cod_database_code 4134239
_shelx_shelxl_version_number 2014/7
_shelx_space_group_comment
;
The symmetry employed for this shelxl refinement is uniquely defined
by the following loop, which should always be used as a source of
symmetry information in preference to the above space-group names.
They are only intended as comments.
;
_shelx_estimated_absorpt_t_min 0.976
_shelx_estimated_absorpt_t_max 0.976

loop_
_space_group_symop_operation_xyz
'x, y, z'
'-x, y+1/2, -z+1/2'
'-x, -y, -z'
'x, -y-1/2, z-1/2'

loop_
_atom_site_label
_atom_site_type_symbol
_atom_site_fract_x
_atom_site_fract_y
_atom_site_fract_z
_atom_site_U_iso_or_equiv
_atom_site_adp_type
_atom_site_occupancy
_atom_site_site_symmetry_order
_atom_site_calc_flag
_atom_site_refinement_flags_posn
_atom_site_refinement_flags_adp
_atom_site_refinement_flags_occupancy
_atom_site_disorder_assembly
_atom_site_disorder_group
O41 O 0.7277(4) 0.2980(3) 0.5117(3) 0.0790(13) Uani 1 1 d . . . A 4
N1 N 0.7551(4) 0.4905(3) 0.4857(3) 0.0587(12) Uani 1 1 d . . . B 4
H1 H 0.7383 0.4289 0.4957 0.070 Uiso 1 1 calc R U . B 4
O42 O 0.8084(6) 0.2410(3) 0.3747(4) 0.120(2) Uani 1 1 d . . . A 4
C21 C 0.6222(5) 0.5427(4) 0.6132(4) 0.0536(15) Uani 1 1 d . . . B 4
C005 C 0.8474(5) 0.5285(4) 0.4113(4) 0.0522(14) Uani 1 1 d . . . B 4
C3 C 0.7512(5) 0.6614(3) 0.4989(4) 0.0557(15) Uani 1 1 d . . . B 4
C8 C 0.9119(5) 0.4709(4) 0.3482(4) 0.0575(15) Uani 1 1 d . . . B 4
H8 H 0.9008 0.4025 0.3455 0.069 Uiso 1 1 calc R U . B 4
C22 C 0.6208(6) 0.4530(4) 0.6659(4) 0.0587(15) Uani 1 1 d . . . B 4
H22 H 0.6747 0.4014 0.6470 0.070 Uiso 1 1 calc R U . B 4
C34 C 0.8215(5) 0.7272(3) 0.5870(4) 0.0575(15) Uani 1 1 d . . . B 4
H34A H 0.7961 0.7068 0.6540 0.069 Uiso 1 1 calc R U . B 4
H34B H 0.9183 0.7230 0.5883 0.069 Uiso 1 1 calc R U . B 4
C31 C 0.6409(5) 0.7292(4) 0.4400(4) 0.0622(16) Uani 1 1 d . . . B 4
H31A H 0.6445 0.7252 0.3657 0.075 Uiso 1 1 calc R U . B 4
H31B H 0.5521 0.7096 0.4556 0.075 Uiso 1 1 calc R U . B 4
C41 C 0.7716(5) 0.2338(4) 0.4596(5) 0.0601(15) Uani 1 1 d . . . A 4
C6 C 1.0088(6) 0.6283(5) 0.2955(5) 0.0737(18) Uani 1 1 d . . . B 4
H6 H 1.0653 0.6641 0.2568 0.088 Uiso 1 1 calc R U . B 4
C2 C 0.7054(5) 0.5616(4) 0.5315(4) 0.0635(16) Uani 1 1 d . . . B 4
C25 C 0.4572(6) 0.5981(5) 0.7241(5) 0.0730(18) Uani 1 1 d . . . B 4
H25 H 0.3996 0.6461 0.7457 0.088 Uiso 1 1 calc R U . B 4
C5 C 0.9344(6) 0.6753(5) 0.3624(4) 0.0712(17) Uani 1 1 d . . . B 4
H5 H 0.9413 0.7438 0.3685 0.085 Uiso 1 1 calc R U . B 4
C4 C 0.8516(6) 0.6274(5) 0.4200(4) 0.0683(16) Uani 1 1 d . . . B 4
C23 C 0.5449(7) 0.4389(5) 0.7425(5) 0.0809(19) Uani 1 1 d . . . B 4
H23 H 0.5497 0.3785 0.7773 0.097 Uiso 1 1 calc R U . B 4
C26 C 0.5334(6) 0.6202(5) 0.6469(4) 0.0721(17) Uani 1 1 d . . . B 4
H26 H 0.5297 0.6826 0.6162 0.086 Uiso 1 1 calc R U . B 4
C7 C 0.9983(6) 0.5217(6) 0.2857(4) 0.083(2) Uani 1 1 d . . . B 4
H7 H 1.0467 0.4873 0.2398 0.100 Uiso 1 1 calc R U . B 4
C42 C 0.7810(10) 0.1307(5) 0.5071(7) 0.079(2) Uani 1 1 d . . . A 4
C24 C 0.4626(7) 0.5079(6) 0.7708(5) 0.0839(19) Uani 1 1 d . . . B 4
H24 H 0.4081 0.4947 0.8230 0.101 Uiso 1 1 calc R U . B 4
C33 C 0.7738(8) 0.8303(5) 0.5615(6) 0.114(3) Uani 1 1 d . . . B 4
H33A H 0.7396 0.8594 0.6219 0.137 Uiso 1 1 calc R U . B 4
H33B H 0.8489 0.8703 0.5445 0.137 Uiso 1 1 calc R U . B 4
C32 C 0.6738(9) 0.8322(5) 0.4789(8) 0.152(4) Uani 1 1 d . . . B 4
H32A H 0.7035 0.8719 0.4232 0.182 Uiso 1 1 calc R U . B 4
H32B H 0.5939 0.8628 0.5008 0.182 Uiso 1 1 calc R U . B 4
F41 F 0.812(2) 0.1346(11) 0.6097(9) 0.111(7) Uani 0.58(3) 1 d . . P C 1
F42 F 0.6657(16) 0.0839(12) 0.5003(13) 0.114(7) Uani 0.58(3) 1 d . . P C 1
F43 F 0.867(4) 0.0785(16) 0.470(3) 0.211(17) Uani 0.58(3) 1 d . . P C 1
F44 F 0.891(4) 0.1158(18) 0.557(4) 0.187(16) Uani 0.42(3) 1 d . . P C 2
F45 F 0.800(4) 0.0587(15) 0.438(2) 0.170(16) Uani 0.42(3) 1 d . . P C 2
F46 F 0.689(6) 0.107(2) 0.547(6) 0.31(3) Uani 0.42(3) 1 d . . P C 2

loop_
_atom_site_aniso_label
_atom_site_aniso_U_11
_atom_site_aniso_U_22
_atom_site_aniso_U_33
_atom_site_aniso_U_23
_atom_site_aniso_U_13
_atom_site_aniso_U_12
O41 0.114(3) 0.045(2) 0.084(3) -0.005(2) 0.037(3) 0.003(2)
N1 0.053(3) 0.042(3) 0.080(3) -0.002(2) 0.002(2) 0.002(2)
O42 0.208(6) 0.064(3) 0.105(4) 0.000(3) 0.086(4) 0.014(3)
C21 0.043(3) 0.084(4) 0.035(3) -0.002(3) 0.011(2) -0.014(3)
C005 0.047(3) 0.065(4) 0.046(3) 0.007(3) 0.009(3) 0.002(3)
C3 0.064(4) 0.032(3) 0.066(4) -0.002(3) -0.012(3) -0.003(3)
C8 0.065(4) 0.054(3) 0.055(3) 0.008(3) 0.015(3) 0.000(3)
C22 0.083(4) 0.048(3) 0.049(3) -0.005(3) 0.026(3) 0.002(3)
C34 0.067(4) 0.036(3) 0.066(4) -0.005(3) -0.009(3) -0.006(3)
C31 0.067(4) 0.050(3) 0.065(4) 0.006(3) -0.011(3) 0.003(3)
C41 0.064(4) 0.056(4) 0.065(4) 0.002(3) 0.024(3) 0.003(3)
C6 0.061(4) 0.099(5) 0.063(4) 0.026(4) 0.016(3) -0.011(4)
C2 0.068(4) 0.048(4) 0.069(4) -0.009(3) -0.016(3) 0.003(3)
C25 0.076(4) 0.075(5) 0.071(4) -0.018(4) 0.023(4) 0.011(3)
C5 0.067(4) 0.080(4) 0.067(4) 0.014(4) 0.008(3) -0.026(4)
C4 0.072(4) 0.067(5) 0.063(4) 0.009(3) -0.003(3) -0.015(3)
C23 0.106(5) 0.071(4) 0.071(4) -0.008(3) 0.032(4) -0.011(4)
C26 0.072(4) 0.069(4) 0.076(4) 0.009(3) 0.011(4) 0.012(3)
C7 0.063(4) 0.127(6) 0.059(4) -0.003(4) 0.002(3) 0.029(4)
C42 0.093(6) 0.048(4) 0.102(6) 0.013(5) 0.037(6) 0.004(5)
C24 0.095(5) 0.080(5) 0.079(5) -0.012(4) 0.023(4) -0.015(4)
C33 0.138(7) 0.046(4) 0.144(7) -0.022(4) -0.048(6) 0.018(4)
C32 0.164(8) 0.038(4) 0.225(10) 0.001(5) -0.117(8) 0.002(4)
F41 0.155(14) 0.090(8) 0.083(7) 0.045(5) -0.012(6) -0.025(8)
F42 0.135(11) 0.067(7) 0.138(9) 0.008(6) 0.005(11) -0.061(7)
F43 0.27(3) 0.099(15) 0.30(3) 0.040(15) 0.21(3) 0.103(17)
F44 0.17(2) 0.139(19) 0.24(4) 0.07(2) -0.03(3) 0.064(15)
F45 0.33(4) 0.029(7) 0.149(14) -0.012(7) 0.02(2) -0.010(13)
F46 0.42(6) 0.098(16) 0.48(6) 0.04(3) 0.39(5) -0.04(2)

loop_
_atom_type_symbol
_atom_type_description
_atom_type_scat_dispersion_real
_atom_type_scat_dispersion_imag
_atom_type_scat_source
C C 0.0033 0.0016 'International Tables Vol C Tables 4.2.6.8 and 6.1.1.4'
H H 0.0000 0.0000 'International Tables Vol C Tables 4.2.6.8 and 6.1.1.4'
F F 0.0171 0.0103 'International Tables Vol C Tables 4.2.6.8 and 6.1.1.4'
N N 0.0061 0.0033 'International Tables Vol C Tables 4.2.6.8 and 6.1.1.4'
O O 0.0106 0.0060 'International Tables Vol C Tables 4.2.6.8 and 6.1.1.4'

loop_
_geom_angle_atom_site_label_1
_geom_angle_atom_site_label_2
_geom_angle_atom_site_label_3
_geom_angle
_geom_angle_site_symmetry_1
_geom_angle_site_symmetry_3
_geom_angle_publ_flag
C2 N1 C005 110.2(5) . . ?
C2 N1 H1 124.9 . . ?
C005 N1 H1 124.9 . . ?
C22 C21 C2 123.6(5) . . ?
C22 C21 C26 115.8(5) . . ?
C2 C21 C26 120.6(5) . . ?
C4 C005 C8 128.0(5) . . ?
C4 C005 N1 107.6(5) . . ?
C8 C005 N1 124.4(5) . . ?
C2 C3 C34 115.7(4) . . ?
C2 C3 C31 116.1(4) . . ?
C34 C3 C31 105.5(4) . . ?
C2 C3 C4 99.0(4) . . ?
C34 C3 C4 111.9(4) . . ?
C31 C3 C4 108.5(4) . . ?
C005 C8 C7 115.5(5) . . ?
C005 C8 H8 122.3 . . ?
C7 C8 H8 122.3 . . ?
C23 C22 C21 121.9(5) . . ?
C23 C22 H22 119.0 . . ?
C21 C22 H22 119.0 . . ?
C33 C34 C3 104.9(4) . . ?
C33 C34 H34A 110.8 . . ?
C3 C34 H34A 110.8 . . ?
C33 C34 H34B 110.8 . . ?
C3 C34 H34B 110.8 . . ?
H34A C34 H34B 108.8 . . ?
C32 C31 C3 104.8(4) . . ?
C32 C31 H31A 110.8 . . ?
C3 C31 H31A 110.8 . . ?
C32 C31 H31B 110.8 . . ?
C3 C31 H31B 110.8 . . ?
H31A C31 H31B 108.9 . . ?
O42 C41 O41 128.2(6) . . ?
O42 C41 C42 115.7(6) . . ?
O41 C41 C42 116.1(5) . . ?
C5 C6 C7 118.7(5) . . ?
C5 C6 H6 120.7 . . ?
C7 C6 H6 120.7 . . ?
N1 C2 C21 120.1(5) . . ?
N1 C2 C3 113.8(5) . . ?
C21 C2 C3 125.9(5) . . ?
C26 C25 C24 121.9(6) . . ?
C26 C25 H25 119.0 . . ?
C24 C25 H25 119.0 . . ?
C4 C5 C6 123.1(6) . . ?
C4 C5 H5 118.5 . . ?
C6 C5 H5 118.5 . . ?
C005 C4 C5 116.6(6) . . ?
C005 C4 C3 109.2(5) . . ?
C5 C4 C3 134.2(6) . . ?
C24 C23 C22 122.1(6) . . ?
C24 C23 H23 119.0 . . ?
C22 C23 H23 119.0 . . ?
C25 C26 C21 118.0(5) . . ?
C25 C26 H26 121.0 . . ?
C21 C26 H26 121.0 . . ?
C8 C7 C6 118.1(5) . . ?
C8 C7 H7 121.0 . . ?
C6 C7 H7 121.0 . . ?
C23 C24 C25 120.2(6) . . ?
C23 C24 H24 119.9 . . ?
C25 C24 H24 119.9 . . ?
C32 C33 C34 112.1(5) . . ?
C32 C33 H33A 109.2 . . ?
C34 C33 H33A 109.2 . . ?
C32 C33 H33B 109.2 . . ?
C34 C33 H33B 109.2 . . ?
H33A C33 H33B 107.9 . . ?
C33 C32 C31 110.9(6) . . ?
C33 C32 H32A 109.5 . . ?
C31 C32 H32A 109.5 . . ?
C33 C32 H32B 109.5 . . ?
C31 C32 H32B 109.5 . . ?
H32A C32 H32B 108.0 . . ?

loop_
_geom_bond_atom_site_label_1
_geom_bond_atom_site_label_2
_geom_bond_distance
_geom_bond_site_symmetry_2
_geom_bond_publ_flag
O41 C41 1.208(6) . ?
N1 C2 1.257(6) . ?
N1 C005 1.497(6) . ?
N1 H1 0.8600 . ?
O42 C41 1.203(6) . ?
C21 C22 1.390(7) . ?
C21 C2 1.438(7) . ?
C21 C26 1.469(8) . ?
C005 C4 1.339(7) . ?
C005 C8 1.342(7) . ?
C3 C2 1.498(7) . ?
C3 C34 1.556(7) . ?
C3 C31 1.570(7) . ?
C3 C4 1.577(8) . ?
C8 C7 1.423(8) . ?
C8 H8 0.9300 . ?
C22 C23 1.327(7) . ?
C22 H22 0.9300 . ?
C34 C33 1.496(8) . ?
C34 H34A 0.9700 . ?
C34 H34B 0.9700 . ?
C31 C32 1.503(8) . ?
C31 H31A 0.9700 . ?
C31 H31B 0.9700 . ?
C41 C42 1.519(9) . ?
C6 C5 1.358(8) . ?
C6 C7 1.447(9) . ?
C6 H6 0.9300 . ?
C25 C26 1.354(7) . ?
C25 C24 1.358(8) . ?
C25 H25 0.9300 . ?
C5 C4 1.339(7) . ?
C5 H5 0.9300 . ?
C23 C24 1.321(8) . ?
C23 H23 0.9300 . ?
C26 H26 0.9300 . ?
C7 H7 0.9300 . ?
C24 H24 0.9300 . ?
C33 C32 1.388(9) . ?
C33 H33A 0.9700 . ?
C33 H33B 0.9700 . ?
C32 H32A 0.9700 . ?
C32 H32B 0.9700 . ?
